data_2216303
loop_
_publ_author_name
'Xue-Fang Shi'
'Zhi-Yong Xing'

_publ_section_title
;
 <i>N</i>'-[4-(Diethylamino)benzylidene]pyrazine-2-carbohydrazide
 dihydrate
;
_journal_coeditor_code BT2595
_journal_issue 12
_journal_name_full 'Acta Crystallographica Section E'
_journal_page_first o4723
_journal_page_last o4723
_journal_paper_doi 10.1107/S1600536807058047
_journal_volume 63
_journal_year 2007
_chemical_formula_iupac 'C16 H19 N5 O1, 2H2 O'
_chemical_formula_moiety 'C16 H19 N5 O1, 2(H2 O)'
_chemical_formula_sum 'C16 H23 N5 O3'
_chemical_formula_weight 333.39
_chemical_name_systematic
;
N'-[4-(Diethylamino)benzylidene]pyrazine-2-carbohydrazide dihydrate
;
_space_group_IT_number 14
_symmetry_cell_setting monoclinic
_symmetry_space_group_name_Hall '-P 2ybc'
_symmetry_space_group_name_H-M 'P 1 21/c 1'
_atom_sites_solution_hydrogens geom
_atom_sites_solution_primary direct
_atom_sites_solution_secondary difmap
_cell_angle_alpha 90.00
_cell_angle_beta 109.158(4)
_cell_angle_gamma 90.00
_cell_formula_units_Z 4
_cell_length_a 13.422(3)
_cell_length_b 10.761(3)
_cell_length_c 12.820(3)
_cell_measurement_reflns_used 1713
_cell_measurement_temperature 293(2)
_cell_measurement_theta_max 25.07
_cell_measurement_theta_min 2.48
_cell_volume 1749.1(7)
_computing_cell_refinement 'SMART Bruker (1997)'
_computing_data_collection 'SMART Bruker (1997)'
_computing_data_reduction 'SAINT Bruker (1997)'
_computing_molecular_graphics 'SHELXTL Bruker (1997)'
_computing_publication_material 'SHELXTL Bruker (1997)'
_computing_structure_refinement 'SHELXL97 (Sheldrick, 1997)'
_computing_structure_solution 'SHELXS97 (Sheldrick, 1997)'
_diffrn_ambient_temperature 293(2)
_diffrn_measured_fraction_theta_full 0.990
_diffrn_measured_fraction_theta_max 0.990
_diffrn_measurement_device_type 'Bruker SMART CCD area-detector'
_diffrn_measurement_method 'phi and omega scans'
_diffrn_radiation_monochromator graphite
_diffrn_radiation_source 'fine-focus sealed tube'
_diffrn_radiation_type MoK\a
_diffrn_radiation_wavelength 0.71073
_diffrn_reflns_av_R_equivalents 0.0513
_diffrn_reflns_av_sigmaI/netI 0.0695
_diffrn_reflns_limit_h_max 14
_diffrn_reflns_limit_h_min -16
_diffrn_reflns_limit_k_max 13
_diffrn_reflns_limit_k_min -10
_diffrn_reflns_limit_l_max 16
_diffrn_reflns_limit_l_min -15
_diffrn_reflns_number 8345
_diffrn_reflns_theta_full 26.43
_diffrn_reflns_theta_max 26.43
_diffrn_reflns_theta_min 1.61
_diffrn_standards_decay_% 0
_diffrn_standards_interval_count 0
_diffrn_standards_interval_time 0
_diffrn_standards_number 0
_exptl_absorpt_coefficient_mu 0.090
_exptl_absorpt_correction_T_max 0.9840
_exptl_absorpt_correction_T_min 0.9770
_exptl_absorpt_correction_type multi-scan
_exptl_absorpt_process_details '(SADABS; Sheldrick, 1996)'
_exptl_crystal_colour yellow
_exptl_crystal_density_diffrn 1.266
_exptl_crystal_density_method 'not measured'
_exptl_crystal_description block
_exptl_crystal_F_000 712
_exptl_crystal_size_max 0.26
_exptl_crystal_size_mid 0.20
_exptl_crystal_size_min 0.18
_refine_diff_density_max 0.161
_refine_diff_density_min -0.233
_refine_ls_extinction_coef 0.014(5)
_refine_ls_extinction_method SHELXL
_refine_ls_goodness_of_fit_ref 0.954
_refine_ls_hydrogen_treatment mixed
_refine_ls_matrix_type full
_refine_ls_number_parameters 234
_refine_ls_number_reflns 3559
_refine_ls_number_restraints 4
_refine_ls_restrained_S_all 0.954
_refine_ls_R_factor_all 0.1087
_refine_ls_R_factor_gt 0.0459
_refine_ls_shift/su_max 0.001
_refine_ls_shift/su_mean 0.000
_refine_ls_structure_factor_coef Fsqd
_refine_ls_weighting_details 'calc w=1/[\s^2^(Fo^2^)+(0.0589P)^2^] where P=(Fo^2^+2Fc^2^)/3'
_refine_ls_weighting_scheme calc
_refine_ls_wR_factor_gt 0.1018
_refine_ls_wR_factor_ref 0.1262
_reflns_number_gt 1920
_reflns_number_total 3559
_reflns_threshold_expression I>2\s(I)
_cod_data_source_file bt2595.cif
_cod_data_source_block I
_cod_depositor_comments
;
The following automatic conversions were performed:
'_symmetry_cell_setting' value 'Monoclinic' changed to 'monoclinic'
according to '/home/saulius/struct/CIF-dictionaries/cif_core.dic'
dictionary named 'cif_core.dic' version 2.4.1 from 2010-06-29.

Automatic conversion script
Id: cif_fix_enum 1527 2010-12-29 10:47:43Z saulius 

The following automatic conversions were performed:

'_symmetry_cell_setting' value 'Monoclinic' changed to 'monoclinic'
according to /home/saulius/struct/CIF-dictionaries/cif_core.dic
dictionary named 'cif_core.dic' version 2.4.1 from 2010-06-29.

Automatic conversion script
Id: cif_fix_values 1715 2011-07-08 13:25:40Z adriana 
;
_cod_original_sg_symbol_H-M 'P 21/c'
_cod_database_code 2216303
_cod_database_fobs_code 2216303

loop_
_symmetry_equiv_pos_as_xyz
'x, y, z'
'-x, y+1/2, -z+1/2'
'-x, -y, -z'
'x, -y-1/2, z-1/2'

loop_
_atom_site_type_symbol
_atom_site_label
_atom_site_fract_x
_atom_site_fract_y
_atom_site_fract_z
_atom_site_U_iso_or_equiv
_atom_site_adp_type
_atom_site_calc_flag
_atom_site_refinement_flags
_atom_site_occupancy
O O1 0.33520(11) 0.91365(14) 0.61157(11) 0.0530(4) Uani d . 1
N N1 0.42349(14) 1.26849(16) 0.54639(16) 0.0512(5) Uani d . 1
N N2 0.38454(13) 1.07626(16) 0.39227(13) 0.0440(4) Uani d . 1
N N3 0.32828(13) 0.84807(15) 0.44091(14) 0.0386(4) Uani d . 1
H H3C 0.3358(14) 0.8688(18) 0.3738(16) 0.046 Uiso d . 1
N N4 0.29365(12) 0.73088(15) 0.45891(13) 0.0401(4) Uani d . 1
N N5 0.07975(14) 0.18864(16) 0.35492(14) 0.0530(5) Uani d . 1
C C1 0.41266(17) 1.1892(2) 0.37146(19) 0.0508(6) Uani d . 1
H H1 0.4199 1.2048 0.3029 0.061 Uiso calc R 1
C C2 0.43160(16) 1.2842(2) 0.44711(19) 0.0491(6) Uani d . 1
H H2 0.4507 1.3618 0.4280 0.059 Uiso calc R 1
C C3 0.39436(16) 1.15484(19) 0.56756(17) 0.0468(6) Uani d . 1
H H3 0.3868 1.1397 0.6360 0.056 Uiso calc R 1
C C4 0.37526(14) 1.05970(18) 0.49196(16) 0.0355(5) Uani d . 1
C C5 0.34404(14) 0.93349(19) 0.52023(16) 0.0372(5) Uani d . 1
C C6 0.28043(15) 0.65428(18) 0.37889(16) 0.0392(5) Uani d . 1
H H6 0.2990 0.6788 0.3181 0.047 Uiso calc R 1
C C7 0.23762(14) 0.53090(17) 0.37987(15) 0.0349(5) Uani d . 1
C C8 0.21803(15) 0.45612(18) 0.28720(16) 0.0394(5) Uani d . 1
H H8 0.2387 0.4835 0.2286 0.047 Uiso calc R 1
C C9 0.16885(15) 0.34244(19) 0.27936(16) 0.0410(5) Uani d . 1
H H9 0.1584 0.2942 0.2165 0.049 Uiso calc R 1
C C10 0.13428(15) 0.29828(19) 0.36437(16) 0.0400(5) Uani d . 1
C C11 0.15718(16) 0.3733(2) 0.45958(16) 0.0456(6) Uani d . 1
H H11 0.1376 0.3461 0.5189 0.055 Uiso calc R 1
C C12 0.20758(15) 0.48508(19) 0.46679(16) 0.0424(5) Uani d . 1
H H12 0.2221 0.5316 0.5312 0.051 Uiso calc R 1
C C13 0.03911(18) 0.1227(2) 0.25010(18) 0.0572(6) Uani d . 1
H H13A 0.0272 0.1822 0.1904 0.069 Uiso calc R 1
H H13B -0.0285 0.0862 0.2447 0.069 Uiso calc R 1
C C14 0.1104(2) 0.0223(3) 0.2350(2) 0.0835(9) Uani d . 1
H H14A 0.1764 0.0580 0.2364 0.125 Uiso calc R 1
H H14B 0.0780 -0.0182 0.1654 0.125 Uiso calc R 1
H H14C 0.1226 -0.0373 0.2936 0.125 Uiso calc R 1
C C15 0.0437(2) 0.1435(2) 0.4438(2) 0.0634(7) Uani d . 1
H H15A 0.0987 0.1583 0.5138 0.076 Uiso calc R 1
H H15B 0.0331 0.0544 0.4357 0.076 Uiso calc R 1
C C16 -0.0573(2) 0.2032(3) 0.4471(2) 0.0864(9) Uani d . 1
H H16A -0.0456 0.2902 0.4628 0.130 Uiso calc R 1
H H16B -0.0789 0.1646 0.5037 0.130 Uiso calc R 1
H H16C -0.1115 0.1926 0.3769 0.130 Uiso calc R 1
O O2 0.35713(16) 0.65814(18) 0.71961(14) 0.0752(6) Uani d D 1
H H2A 0.343(2) 0.711(3) 0.663(2) 0.113 Uiso d D 1
H H2B 0.390(2) 0.596(2) 0.705(2) 0.113 Uiso d D 1
O O3 0.50207(14) 0.97928(15) 0.81494(13) 0.0592(5) Uani d D 1
H H3A 0.4550(19) 0.956(2) 0.7582(18) 0.089 Uiso d D 1
H H3B 0.5231(19) 0.913(2) 0.853(2) 0.089 Uiso d D 1

loop_
_atom_site_aniso_label
_atom_site_aniso_U_11
_atom_site_aniso_U_22
_atom_site_aniso_U_33
_atom_site_aniso_U_12
_atom_site_aniso_U_13
_atom_site_aniso_U_23
O1 0.0742(11) 0.0471(10) 0.0457(8) -0.0120(8) 0.0305(8) -0.0047(7)
N1 0.0577(13) 0.0324(11) 0.0569(12) -0.0005(9) 0.0100(10) -0.0016(9)
N2 0.0532(12) 0.0356(11) 0.0455(10) -0.0008(8) 0.0191(9) 0.0025(8)
N3 0.0487(11) 0.0296(10) 0.0383(9) -0.0050(8) 0.0155(8) -0.0002(8)
N4 0.0457(11) 0.0297(10) 0.0461(10) -0.0032(8) 0.0166(8) 0.0005(8)
N5 0.0675(13) 0.0423(12) 0.0509(11) -0.0219(10) 0.0217(10) -0.0054(9)
C1 0.0599(15) 0.0397(14) 0.0551(14) 0.0008(11) 0.0221(12) 0.0099(11)
C2 0.0449(14) 0.0300(13) 0.0672(16) -0.0003(10) 0.0114(12) 0.0079(12)
C3 0.0567(14) 0.0359(13) 0.0476(13) -0.0013(11) 0.0171(11) -0.0028(11)
C4 0.0330(11) 0.0309(11) 0.0405(11) 0.0024(9) 0.0091(9) -0.0003(9)
C5 0.0352(12) 0.0370(13) 0.0403(12) 0.0017(9) 0.0134(10) -0.0014(10)
C6 0.0390(12) 0.0371(12) 0.0436(12) 0.0001(9) 0.0163(10) 0.0013(10)
C7 0.0338(11) 0.0297(12) 0.0408(11) -0.0020(9) 0.0118(9) 0.0008(9)
C8 0.0436(12) 0.0365(13) 0.0421(12) -0.0023(10) 0.0193(10) 0.0014(9)
C9 0.0484(13) 0.0378(13) 0.0376(11) -0.0058(10) 0.0153(10) -0.0051(10)
C10 0.0406(12) 0.0339(12) 0.0437(12) -0.0049(10) 0.0116(10) 0.0012(10)
C11 0.0556(14) 0.0452(14) 0.0384(11) -0.0108(11) 0.0188(10) 0.0013(10)
C12 0.0483(13) 0.0387(13) 0.0399(11) -0.0060(10) 0.0140(10) -0.0059(10)
C13 0.0576(15) 0.0523(15) 0.0570(14) -0.0228(12) 0.0124(12) -0.0047(12)
C14 0.085(2) 0.072(2) 0.0893(19) -0.0046(16) 0.0220(16) -0.0252(17)
C15 0.092(2) 0.0391(14) 0.0670(15) -0.0213(13) 0.0373(14) 0.0046(12)
C16 0.092(2) 0.081(2) 0.102(2) -0.0225(17) 0.0551(19) -0.0114(18)
O2 0.1169(16) 0.0646(13) 0.0523(10) 0.0316(11) 0.0390(11) 0.0090(9)
O3 0.0790(13) 0.0441(11) 0.0549(10) -0.0007(9) 0.0223(9) 0.0058(8)

loop_
_atom_type_symbol
_atom_type_description
_atom_type_scat_dispersion_real
_atom_type_scat_dispersion_imag
_atom_type_scat_source
C C 0.0033 0.0016 'International Tables Vol C Tables 4.2.6.8 and 6.1.1.4'
H H 0.0000 0.0000 'International Tables Vol C Tables 4.2.6.8 and 6.1.1.4'
N N 0.0061 0.0033 'International Tables Vol C Tables 4.2.6.8 and 6.1.1.4'
O O 0.0106 0.0060 'International Tables Vol C Tables 4.2.6.8 and 6.1.1.4'

loop_
_geom_angle_atom_site_label_1
_geom_angle_atom_site_label_2
_geom_angle_atom_site_label_3
_geom_angle
C2 N1 C3 115.66(19)
C1 N2 C4 115.91(19)
C5 N3 N4 118.46(17)
C5 N3 H3C 120.2(13)
N4 N3 H3C 121.2(12)
C6 N4 N3 114.63(16)
C10 N5 C13 121.80(17)
C10 N5 C15 121.41(18)
C13 N5 C15 115.97(18)
N2 C1 C2 122.6(2)
N2 C1 H1 118.7
C2 C1 H1 118.7
N1 C2 C1 122.0(2)
N1 C2 H2 119.0
C1 C2 H2 119.0
N1 C3 C4 122.5(2)
N1 C3 H3 118.8
C4 C3 H3 118.8
N2 C4 C3 121.38(19)
N2 C4 C5 118.22(18)
C3 C4 C5 120.40(18)
O1 C5 N3 124.28(19)
O1 C5 C4 120.49(18)
N3 C5 C4 115.23(17)
N4 C6 C7 122.24(19)
N4 C6 H6 118.9
C7 C6 H6 118.9
C8 C7 C12 117.15(18)
C8 C7 C6 119.26(18)
C12 C7 C6 123.43(18)
C9 C8 C7 121.96(18)
C9 C8 H8 119.0
C7 C8 H8 119.0
C8 C9 C10 121.18(18)
C8 C9 H9 119.4
C10 C9 H9 119.4
N5 C10 C9 121.75(18)
N5 C10 C11 121.78(18)
C9 C10 C11 116.46(18)
C12 C11 C10 121.61(19)
C12 C11 H11 119.2
C10 C11 H11 119.2
C11 C12 C7 121.56(19)
C11 C12 H12 119.2
C7 C12 H12 119.2
N5 C13 C14 114.10(19)
N5 C13 H13A 108.7
C14 C13 H13A 108.7
N5 C13 H13B 108.7
C14 C13 H13B 108.7
H13A C13 H13B 107.6
C13 C14 H14A 109.5
C13 C14 H14B 109.5
H14A C14 H14B 109.5
C13 C14 H14C 109.5
H14A C14 H14C 109.5
H14B C14 H14C 109.5
N5 C15 C16 114.2(2)
N5 C15 H15A 108.7
C16 C15 H15A 108.7
N5 C15 H15B 108.7
C16 C15 H15B 108.7
H15A C15 H15B 107.6
C15 C16 H16A 109.5
C15 C16 H16B 109.5
H16A C16 H16B 109.5
C15 C16 H16C 109.5
H16A C16 H16C 109.5
H16B C16 H16C 109.5
H2A O2 H2B 108(3)
H3A O3 H3B 105(3)

loop_
_geom_bond_atom_site_label_1
_geom_bond_atom_site_label_2
_geom_bond_distance
O1 C5 1.234(2)
N1 C2 1.323(3)
N1 C3 1.339(3)
N2 C1 1.325(3)
N2 C4 1.336(2)
N3 C5 1.335(2)
N3 N4 1.389(2)
N3 H3C 0.926(19)
N4 C6 1.282(2)
N5 C10 1.373(2)
N5 C13 1.458(3)
N5 C15 1.459(3)
C1 C2 1.374(3)
C1 H1 0.9300
C2 H2 0.9300
C3 C4 1.375(3)
C3 H3 0.9300
C4 C5 1.500(3)
C6 C7 1.448(3)
C6 H6 0.9300
C7 C8 1.387(3)
C7 C12 1.394(3)
C8 C9 1.378(3)
C8 H8 0.9300
C9 C10 1.400(3)
C9 H9 0.9300
C10 C11 1.411(3)
C11 C12 1.368(3)
C11 H11 0.9300
C12 H12 0.9300
C13 C14 1.498(3)
C13 H13A 0.9700
C13 H13B 0.9700
C14 H14A 0.9600
C14 H14B 0.9600
C14 H14C 0.9600
C15 C16 1.514(3)
C15 H15A 0.9700
C15 H15B 0.9700
C16 H16A 0.9600
C16 H16B 0.9600
C16 H16C 0.9600
O2 H2A 0.89(2)
O2 H2B 0.85(2)
O3 H3A 0.83(2)
O3 H3B 0.86(2)

loop_
_geom_hbond_atom_site_label_D
_geom_hbond_atom_site_label_H
_geom_hbond_atom_site_label_A
_geom_hbond_site_symmetry_A
_geom_hbond_distance_DH
_geom_hbond_distance_HA
_geom_hbond_distance_DA
_geom_hbond_angle_DHA
N3 H3C O2 4_575 0.926(19) 2.11(2) 2.987(2) 158.1(17)
O2 H2A O1 . 0.89(2) 2.27(3) 3.049(2) 146(3)
O2 H2A N4 . 0.89(2) 2.49(3) 3.262(2) 145(3)
O2 H2B O3 2_646 0.85(2) 2.00(2) 2.832(2) 166(3)
O3 H3A O1 . 0.83(2) 2.08(2) 2.912(2) 175(3)
O3 H3B N1 2_646 0.86(2) 2.00(2) 2.853(2) 175(3)

loop_
_geom_torsion_atom_site_label_1
_geom_torsion_atom_site_label_2
_geom_torsion_atom_site_label_3
_geom_torsion_atom_site_label_4
_geom_torsion
C5 N3 N4 C6 -179.99(17)
C4 N2 C1 C2 0.2(3)
C3 N1 C2 C1 -0.8(3)
N2 C1 C2 N1 0.4(3)
C2 N1 C3 C4 0.8(3)
C1 N2 C4 C3 -0.2(3)
C1 N2 C4 C5 -179.75(18)
N1 C3 C4 N2 -0.3(3)
N1 C3 C4 C5 179.26(18)
N4 N3 C5 O1 4.0(3)
N4 N3 C5 C4 -176.57(15)
N2 C4 C5 O1 179.51(17)
C3 C4 C5 O1 0.0(3)
N2 C4 C5 N3 0.0(3)
C3 C4 C5 N3 -179.50(17)
N3 N4 C6 C7 -175.54(16)
N4 C6 C7 C8 175.21(18)
N4 C6 C7 C12 -0.1(3)
C12 C7 C8 C9 1.4(3)
C6 C7 C8 C9 -174.18(18)
C7 C8 C9 C10 1.4(3)
C13 N5 C10 C9 -10.6(3)
C15 N5 C10 C9 -179.8(2)
C13 N5 C10 C11 168.5(2)
C15 N5 C10 C11 -0.7(3)
C8 C9 C10 N5 176.12(19)
C8 C9 C10 C11 -3.0(3)
N5 C10 C11 C12 -177.2(2)
C9 C10 C11 C12 2.0(3)
C10 C11 C12 C7 0.8(3)
C8 C7 C12 C11 -2.5(3)
C6 C7 C12 C11 172.94(19)
C10 N5 C13 C14 95.3(3)
C15 N5 C13 C14 -95.0(3)
C10 N5 C15 C16 80.8(3)
C13 N5 C15 C16 -89.0(3)

loop_
_cod_related_entry_id
_cod_related_entry_database
_cod_related_entry_code
1 ChemSpider 21196445
